data_7032509
loop_
_publ_author_name
'Zhu, Bolin'
'Huang, Xinwei'
'Hao, Xiaoting'

_publ_section_title
;
 Synthesis and structures of doubly-bridged dicyclopentadienyl dinuclear
 rhenium complexes, and their photochemical reactions with aromatic
 halides in benzene.
;
_journal_issue 44
_journal_name_full 'Dalton transactions (Cambridge, England : 2003)'
_journal_page_first 16726
_journal_page_last 16736
_journal_paper_doi 10.1039/c4dt02370f
_journal_volume 43
_journal_year 2014
_chemical_formula_sum 'C19 H18 Cl2 O5 Re2 Si2'
_chemical_formula_weight 825.81
_chemical_name_systematic 8
_space_group_IT_number 14
_symmetry_cell_setting monoclinic
_symmetry_space_group_name_Hall '-P 2ybc'
_symmetry_space_group_name_H-M 'P 1 21/c 1'
_atom_sites_solution_hydrogens geom
_atom_sites_solution_primary direct
_atom_sites_solution_secondary difmap
_audit_creation_method SHELXL-97
_cell_angle_alpha 90.00
_cell_angle_beta 112.9670(10)
_cell_angle_gamma 90.00
_cell_formula_units_Z 4
_cell_length_a 13.3579(10)
_cell_length_b 14.0354(10)
_cell_length_c 13.3278(9)
_cell_measurement_reflns_used 6642
_cell_measurement_temperature 173(2)
_cell_measurement_theta_max 28.28
_cell_measurement_theta_min 2.20
_cell_volume 2300.7(3)
_computing_cell_refinement 'Bruker SMART'
_computing_data_collection 'Bruker SMART'
_computing_data_reduction 'Bruker SAINT'
_computing_molecular_graphics 'Bruker SHELXTL'
_computing_publication_material 'Bruker SHELXTL'
_computing_structure_refinement 'SHELXL-97 (Sheldrick, 1997)'
_computing_structure_solution 'SHELXS-97 (Sheldrick, 1990)'
_diffrn_ambient_temperature 173(2)
_diffrn_measured_fraction_theta_full 1.000
_diffrn_measured_fraction_theta_max 1.000
_diffrn_measurement_device_type 'CCD area detector'
_diffrn_measurement_method 'phi and omega scans'
_diffrn_radiation_monochromator graphite
_diffrn_radiation_source 'fine-focus sealed tube'
_diffrn_radiation_type MoK\a
_diffrn_radiation_wavelength 0.71073
_diffrn_reflns_av_R_equivalents 0.0293
_diffrn_reflns_av_unetI/netI 0.0289
_diffrn_reflns_limit_h_max 11
_diffrn_reflns_limit_h_min -15
_diffrn_reflns_limit_k_max 16
_diffrn_reflns_limit_k_min -16
_diffrn_reflns_limit_l_max 15
_diffrn_reflns_limit_l_min -15
_diffrn_reflns_number 13079
_diffrn_reflns_theta_full 25.00
_diffrn_reflns_theta_max 25.00
_diffrn_reflns_theta_min 1.66
_exptl_absorpt_coefficient_mu 10.878
_exptl_absorpt_correction_T_max 0.2922
_exptl_absorpt_correction_T_min 0.2449
_exptl_absorpt_correction_type multi-scan
_exptl_absorpt_process_details SADABS
_exptl_crystal_colour YELLOW
_exptl_crystal_density_diffrn 2.384
_exptl_crystal_density_meas ?
_exptl_crystal_density_method 'not measured'
_exptl_crystal_description BLOCK
_exptl_crystal_F_000 1536
_exptl_crystal_size_max 0.18
_exptl_crystal_size_mid 0.17
_exptl_crystal_size_min 0.15
_refine_diff_density_max 0.804
_refine_diff_density_min -0.619
_refine_diff_density_rms 0.121
_refine_ls_extinction_method none
_refine_ls_goodness_of_fit_ref 1.017
_refine_ls_hydrogen_treatment constr
_refine_ls_matrix_type full
_refine_ls_number_parameters 275
_refine_ls_number_reflns 4040
_refine_ls_number_restraints 0
_refine_ls_restrained_S_all 1.017
_refine_ls_R_factor_all 0.0229
_refine_ls_R_factor_gt 0.0188
_refine_ls_shift/su_max 0.001
_refine_ls_shift/su_mean 0.000
_refine_ls_structure_factor_coef Fsqd
_refine_ls_weighting_details 'calc w=1/[\s^2^(Fo^2^)+(0.0161P)^2^+1.2380P] where P=(Fo^2^+2Fc^2^)/3'
_refine_ls_weighting_scheme calc
_refine_ls_wR_factor_gt 0.0387
_refine_ls_wR_factor_ref 0.0403
_reflns_number_gt 3649
_reflns_number_total 4040
_reflns_threshold_expression >2sigma(I)
_cod_data_source_file c4dt02370f1.cif
_cod_data_source_block n130830c
_cod_depositor_comments
;
The following automatic conversions were performed:

'_symmetry_cell_setting' value 'Monoclinic' changed to 'monoclinic'
according to
/usr/data/users/saulius/crontab/automatic-downloads/rss-feeds/RSC/lib/dictionaries/cif_core.dic
dictionary named 'cif_core.dic' version 2.4.2 from
2011-04-26.

'_exptl_absorpt_correction_type' value 'MULTI-SCAN'
changed to 'multi-scan' according to
/usr/data/users/saulius/crontab/automatic-downloads/rss-feeds/RSC/lib/dictionaries/cif_core.dic
dictionary named 'cif_core.dic' version 2.4.2 from 2011-04-26.

Automatic conversion script
Id: cif_fix_values 2281 2013-09-26 08:29:07Z andrius 

 Adding full bibliography for 7032504--7032512.cif.

The following automatic conversions were performed:

'_exptl_crystal_density_meas' value 'NONE' was changed to '?' - the
value is perceived as not measured.

Automatic conversion script
Id: cif_fix_values 3008 2015-01-20 13:52:24Z robertas 
;
_cod_original_sg_symbol_H-M P2(1)/c
_cod_database_code 7032509

loop_
_symmetry_equiv_pos_as_xyz
'x, y, z'
'-x, y+1/2, -z+1/2'
'-x, -y, -z'
'x, -y-1/2, z-1/2'

loop_
_atom_site_label
_atom_site_type_symbol
_atom_site_fract_x
_atom_site_fract_y
_atom_site_fract_z
_atom_site_U_iso_or_equiv
_atom_site_adp_type
_atom_site_occupancy
_atom_site_symmetry_multiplicity
_atom_site_calc_flag
_atom_site_refinement_flags
Re1 Re 0.194508(13) 0.527431(11) 0.446223(13) 0.01189(5) Uani 1 1 d .
Re2 Re 0.385327(13) 0.435547(12) 0.111244(13) 0.01355(5) Uani 1 1 d .
Si1 Si 0.16905(9) 0.37366(8) 0.20722(9) 0.0148(3) Uani 1 1 d .
Si2 Si 0.24366(9) 0.61925(8) 0.20620(9) 0.0125(2) Uani 1 1 d .
Cl1 Cl 0.19320(9) 0.70160(8) 0.45332(8) 0.0238(3) Uani 1 1 d .
Cl2 Cl 0.09787(9) 0.38519(8) 0.46583(9) 0.0231(2) Uani 1 1 d .
O1 O -0.0427(3) 0.5739(2) 0.2949(3) 0.0304(8) Uani 1 1 d .
O2 O 0.2021(3) 0.5640(2) 0.6788(3) 0.0341(8) Uani 1 1 d .
O3 O 0.5792(3) 0.5725(2) 0.1951(3) 0.0371(9) Uani 1 1 d .
O4 O 0.5100(3) 0.3015(3) 0.0194(2) 0.0408(10) Uani 1 1 d .
O5 O 0.4797(3) 0.3405(2) 0.3363(2) 0.0257(7) Uani 1 1 d .
C1 C 0.2808(3) 0.5432(3) 0.3322(3) 0.0116(9) Uani 1 1 d .
C2 C 0.2502(3) 0.4445(3) 0.3330(3) 0.0117(9) Uani 1 1 d .
C3 C 0.3093(3) 0.4090(3) 0.4419(3) 0.0149(9) Uani 1 1 d .
H3 H 0.3073 0.3419 0.4661 0.018 Uiso 1 1 calc R
C4 C 0.3762(3) 0.4818(3) 0.5067(3) 0.0166(9) Uani 1 1 d .
H4 H 0.4282 0.4758 0.5843 0.020 Uiso 1 1 calc R
C5 C 0.3577(3) 0.5645(3) 0.4412(3) 0.0159(9) Uani 1 1 d .
H5 H 0.3965 0.6266 0.4650 0.019 Uiso 1 1 calc R
C6 C 0.0199(3) 0.3875(3) 0.1618(4) 0.0241(11) Uani 1 1 d .
H6A H -0.0168 0.3475 0.0976 0.036 Uiso 1 1 calc R
H6B H 0.0001 0.4543 0.1431 0.036 Uiso 1 1 calc R
H6C H -0.0024 0.3680 0.2206 0.036 Uiso 1 1 calc R
C7 C 0.2104(4) 0.2473(3) 0.2339(4) 0.0280(11) Uani 1 1 d .
H7A H 0.1816 0.2205 0.2851 0.042 Uiso 1 1 calc R
H7B H 0.2899 0.2431 0.2653 0.042 Uiso 1 1 calc R
H7C H 0.1816 0.2115 0.1654 0.042 Uiso 1 1 calc R
C8 C 0.2101(3) 0.4294(3) 0.1013(3) 0.0138(9) Uani 1 1 d .
C9 C 0.2405(3) 0.5296(3) 0.1008(3) 0.0132(9) Uani 1 1 d .
C10 C 0.2604(3) 0.5439(3) 0.0034(3) 0.0149(9) Uani 1 1 d .
H10 H 0.2787 0.6064 -0.0212 0.018 Uiso 1 1 calc R
C11 C 0.2434(3) 0.4584(3) -0.0553(3) 0.0174(10) Uani 1 1 d .
H11 H 0.2467 0.4499 -0.1284 0.021 Uiso 1 1 calc R
C12 C 0.2113(3) 0.3874(3) 0.0039(3) 0.0164(9) Uani 1 1 d .
H12 H 0.1888 0.3207 -0.0212 0.020 Uiso 1 1 calc R
C13 C 0.3521(4) 0.7089(3) 0.2307(3) 0.0245(11) Uani 1 1 d .
H13A H 0.3479 0.7346 0.1608 0.037 Uiso 1 1 calc R
H13B H 0.4232 0.6789 0.2687 0.037 Uiso 1 1 calc R
H13C H 0.3426 0.7606 0.2755 0.037 Uiso 1 1 calc R
C14 C 0.1068(3) 0.6755(3) 0.1613(3) 0.0191(10) Uani 1 1 d .
H14A H 0.1025 0.7140 0.2208 0.029 Uiso 1 1 calc R
H14B H 0.0509 0.6257 0.1414 0.029 Uiso 1 1 calc R
H14C H 0.0949 0.7163 0.0980 0.029 Uiso 1 1 calc R
C15 C 0.0438(4) 0.5576(3) 0.3539(4) 0.0187(10) Uani 1 1 d .
C16 C 0.1949(4) 0.5502(3) 0.5920(4) 0.0205(10) Uani 1 1 d .
C17 C 0.5070(4) 0.5203(3) 0.1623(4) 0.0230(10) Uani 1 1 d .
C18 C 0.4653(4) 0.3515(3) 0.0561(3) 0.0232(11) Uani 1 1 d .
C19 C 0.4463(3) 0.3757(3) 0.2514(4) 0.0181(10) Uani 1 1 d .

loop_
_atom_site_aniso_label
_atom_site_aniso_U_11
_atom_site_aniso_U_22
_atom_site_aniso_U_33
_atom_site_aniso_U_23
_atom_site_aniso_U_13
_atom_site_aniso_U_12
Re1 0.01252(9) 0.01427(10) 0.00944(9) 0.00027(6) 0.00488(7) 0.00171(6)
Re2 0.01360(9) 0.01715(10) 0.01001(9) 0.00054(7) 0.00471(7) 0.00309(7)
Si1 0.0177(6) 0.0134(6) 0.0140(6) -0.0028(5) 0.0070(5) -0.0046(5)
Si2 0.0158(6) 0.0107(6) 0.0114(6) -0.0004(4) 0.0057(5) -0.0010(5)
Cl1 0.0346(7) 0.0160(6) 0.0230(6) -0.0021(4) 0.0137(5) 0.0046(5)
Cl2 0.0249(6) 0.0230(6) 0.0251(6) 0.0043(5) 0.0138(5) -0.0043(5)
O1 0.0178(19) 0.043(2) 0.0274(19) 0.0048(16) 0.0056(16) 0.0108(15)
O2 0.044(2) 0.044(2) 0.0204(19) -0.0023(15) 0.0187(18) -0.0003(17)
O3 0.026(2) 0.045(2) 0.038(2) 0.0038(17) 0.0096(18) -0.0095(17)
O4 0.047(2) 0.055(2) 0.0223(18) -0.0003(17) 0.0156(18) 0.0317(19)
O5 0.0254(18) 0.0345(19) 0.0132(16) 0.0059(14) 0.0031(15) 0.0096(15)
C1 0.009(2) 0.016(2) 0.008(2) -0.0019(16) 0.0020(18) 0.0007(16)
C2 0.013(2) 0.010(2) 0.014(2) 0.0022(16) 0.0073(19) 0.0003(16)
C3 0.012(2) 0.019(2) 0.016(2) 0.0030(18) 0.0076(19) 0.0043(17)
C4 0.012(2) 0.027(3) 0.009(2) 0.0004(18) 0.0022(18) 0.0041(18)
C5 0.013(2) 0.019(2) 0.016(2) -0.0037(18) 0.0057(19) -0.0016(17)
C6 0.018(2) 0.037(3) 0.019(2) -0.004(2) 0.009(2) -0.010(2)
C7 0.042(3) 0.015(2) 0.024(2) -0.002(2) 0.010(2) -0.004(2)
C8 0.009(2) 0.016(2) 0.013(2) -0.0032(17) 0.0009(18) -0.0007(16)
C9 0.010(2) 0.015(2) 0.012(2) 0.0015(17) 0.0019(18) 0.0011(16)
C10 0.015(2) 0.016(2) 0.014(2) 0.0059(17) 0.0058(19) 0.0046(17)
C11 0.015(2) 0.027(3) 0.010(2) 0.0009(18) 0.0054(19) 0.0067(18)
C12 0.013(2) 0.020(2) 0.013(2) -0.0007(18) 0.0019(19) -0.0007(17)
C13 0.026(3) 0.022(3) 0.020(2) -0.001(2) 0.004(2) -0.008(2)
C14 0.023(2) 0.022(2) 0.013(2) 0.0015(18) 0.008(2) 0.0055(19)
C15 0.022(3) 0.019(2) 0.021(2) -0.0044(19) 0.014(2) 0.0028(19)
C16 0.022(3) 0.023(3) 0.018(2) 0.0009(19) 0.009(2) 0.0017(19)
C17 0.018(3) 0.032(3) 0.021(2) 0.011(2) 0.009(2) 0.007(2)
C18 0.029(3) 0.031(3) 0.007(2) 0.0028(19) 0.005(2) 0.010(2)
C19 0.017(2) 0.018(2) 0.023(3) -0.0082(19) 0.012(2) 0.0008(18)

loop_
_atom_type_symbol
_atom_type_description
_atom_type_scat_dispersion_real
_atom_type_scat_dispersion_imag
_atom_type_scat_source
C C 0.0033 0.0016 'International Tables Vol C Tables 4.2.6.8 and 6.1.1.4'
H H 0.0000 0.0000 'International Tables Vol C Tables 4.2.6.8 and 6.1.1.4'
O O 0.0106 0.0060 'International Tables Vol C Tables 4.2.6.8 and 6.1.1.4'
Si Si 0.0817 0.0704 'International Tables Vol C Tables 4.2.6.8 and 6.1.1.4'
Cl Cl 0.1484 0.1585 'International Tables Vol C Tables 4.2.6.8 and 6.1.1.4'
Re Re -1.0185 7.2310 'International Tables Vol C Tables 4.2.6.8 and 6.1.1.4'

loop_
_geom_angle_atom_site_label_1
_geom_angle_atom_site_label_2
_geom_angle_atom_site_label_3
_geom_angle
C15 Re1 C16 101.08(18)
C15 Re1 C1 103.11(16)
C16 Re1 C1 147.92(17)
C15 Re1 C2 102.64(16)
C16 Re1 C2 150.74(16)
C1 Re1 C2 37.49(14)
C15 Re1 C5 134.27(17)
C16 Re1 C5 111.09(17)
C1 Re1 C5 37.35(14)
C2 Re1 C5 61.67(14)
C15 Re1 C3 132.93(16)
C16 Re1 C3 113.65(16)
C1 Re1 C3 61.77(14)
C2 Re1 C3 37.19(14)
C5 Re1 C3 60.15(15)
C15 Re1 C4 163.06(16)
C16 Re1 C4 95.86(17)
C1 Re1 C4 61.39(14)
C2 Re1 C4 61.12(14)
C5 Re1 C4 35.83(14)
C3 Re1 C4 35.61(14)
C15 Re1 Cl2 77.71(13)
C16 Re1 Cl2 79.92(13)
C1 Re1 Cl2 125.72(10)
C2 Re1 Cl2 88.63(10)
C5 Re1 Cl2 138.08(11)
C3 Re1 Cl2 78.21(11)
C4 Re1 Cl2 105.12(11)
C15 Re1 Cl1 77.68(13)
C16 Re1 Cl1 78.29(13)
C1 Re1 Cl1 86.61(10)
C2 Re1 Cl1 123.49(10)
C5 Re1 Cl1 78.06(11)
C3 Re1 Cl1 138.17(11)
C4 Re1 Cl1 106.46(11)
Cl2 Re1 Cl1 143.06(4)
C17 Re2 C19 86.94(18)
C17 Re2 C18 89.8(2)
C19 Re2 C18 90.88(17)
C17 Re2 C8 138.64(17)
C19 Re2 C8 94.36(16)
C18 Re2 C8 131.47(17)
C17 Re2 C10 96.89(17)
C19 Re2 C10 145.86(16)
C18 Re2 C10 122.93(16)
C8 Re2 C10 60.89(15)
C17 Re2 C9 104.06(17)
C19 Re2 C9 109.76(16)
C18 Re2 C9 155.45(15)
C8 Re2 C9 37.17(14)
C10 Re2 C9 36.39(14)
C17 Re2 C12 156.17(16)
C19 Re2 C12 114.77(16)
C18 Re2 C12 99.15(17)
C8 Re2 C12 36.28(14)
C10 Re2 C12 59.73(15)
C9 Re2 C12 60.66(14)
C17 Re2 C11 121.35(17)
C19 Re2 C11 151.02(17)
C18 Re2 C11 95.06(16)
C8 Re2 C11 60.89(15)
C10 Re2 C11 35.40(14)
C9 Re2 C11 60.45(14)
C12 Re2 C11 36.27(15)
C7 Si1 C6 111.5(2)
C7 Si1 C8 113.1(2)
C6 Si1 C8 107.65(19)
C7 Si1 C2 108.04(19)
C6 Si1 C2 114.04(19)
C8 Si1 C2 102.34(17)
C13 Si2 C14 111.8(2)
C13 Si2 C9 112.1(2)
C14 Si2 C9 108.14(18)
C13 Si2 C1 108.19(19)
C14 Si2 C1 114.23(19)
C9 Si2 C1 102.03(17)
C2 C1 C5 106.4(3)
C2 C1 Si2 124.9(3)
C5 C1 Si2 127.9(3)
C2 C1 Re1 71.3(2)
C5 C1 Re1 72.0(2)
Si2 C1 Re1 129.2(2)
C3 C2 C1 107.1(3)
C3 C2 Si1 127.6(3)
C1 C2 Si1 124.4(3)
C3 C2 Re1 72.4(2)
C1 C2 Re1 71.2(2)
Si1 C2 Re1 130.0(2)
C4 C3 C2 109.4(4)
C4 C3 Re1 74.2(2)
C2 C3 Re1 70.4(2)
C4 C3 H3 125.2
C2 C3 H3 125.2
Re1 C3 H3 125.2
C3 C4 C5 107.5(4)
C3 C4 Re1 70.2(2)
C5 C4 Re1 69.7(2)
C3 C4 H4 126.2
C5 C4 H4 126.2
Re1 C4 H4 126.2
C4 C5 C1 109.6(4)
C4 C5 Re1 74.4(2)
C1 C5 Re1 70.6(2)
C4 C5 H5 125.1
C1 C5 H5 125.1
Re1 C5 H5 125.1
Si1 C6 H6A 109.5
Si1 C6 H6B 109.5
H6A C6 H6B 109.5
Si1 C6 H6C 109.5
H6A C6 H6C 109.5
H6B C6 H6C 109.5
Si1 C7 H7A 109.5
Si1 C7 H7B 109.5
H7A C7 H7B 109.5
Si1 C7 H7C 109.5
H7A C7 H7C 109.5
H7B C7 H7C 109.5
C12 C8 C9 106.9(4)
C12 C8 Si1 128.4(3)
C9 C8 Si1 124.6(3)
C12 C8 Re2 72.3(2)
C9 C8 Re2 71.7(2)
Si1 C8 Re2 124.34(19)
C10 C9 C8 106.7(3)
C10 C9 Si2 128.7(3)
C8 C9 Si2 124.5(3)
C10 C9 Re2 71.8(2)
C8 C9 Re2 71.2(2)
Si2 C9 Re2 124.56(19)
C11 C10 C9 109.7(4)
C11 C10 Re2 72.7(2)
C9 C10 Re2 71.8(2)
C11 C10 H10 125.1
C9 C10 H10 125.1
Re2 C10 H10 125.1
C10 C11 C12 107.8(4)
C10 C11 Re2 71.9(2)
C12 C11 Re2 71.7(2)
C10 C11 H11 126.0
C12 C11 H11 126.0
Re2 C11 H11 126.0
C8 C12 C11 108.9(4)
C8 C12 Re2 71.5(2)
C11 C12 Re2 72.1(2)
C8 C12 H12 125.5
C11 C12 H12 125.5
Re2 C12 H12 125.5
Si2 C13 H13A 109.5
Si2 C13 H13B 109.5
H13A C13 H13B 109.5
Si2 C13 H13C 109.5
H13A C13 H13C 109.5
H13B C13 H13C 109.5
Si2 C14 H14A 109.5
Si2 C14 H14B 109.5
H14A C14 H14B 109.5
Si2 C14 H14C 109.5
H14A C14 H14C 109.5
H14B C14 H14C 109.5
O1 C15 Re1 176.0(4)
O2 C16 Re1 175.7(4)
O3 C17 Re2 178.0(4)
O4 C18 Re2 177.5(4)
O5 C19 Re2 177.6(4)

loop_
_geom_bond_atom_site_label_1
_geom_bond_atom_site_label_2
_geom_bond_distance
Re1 C15 1.953(5)
Re1 C16 1.967(5)
Re1 C1 2.249(4)
Re1 C2 2.250(4)
Re1 C5 2.268(4)
Re1 C3 2.277(4)
Re1 C4 2.328(4)
Re1 Cl2 2.4462(11)
Re1 Cl1 2.4467(11)
Re2 C17 1.912(5)
Re2 C19 1.916(5)
Re2 C18 1.920(5)
Re2 C8 2.294(4)
Re2 C10 2.301(4)
Re2 C9 2.301(4)
Re2 C12 2.305(4)
Re2 C11 2.311(4)
Si1 C7 1.850(4)
Si1 C6 1.853(4)
Si1 C8 1.873(4)
Si1 C2 1.886(4)
Si2 C13 1.848(4)
Si2 C14 1.863(4)
Si2 C9 1.874(4)
Si2 C1 1.885(4)
O1 C15 1.138(5)
O2 C16 1.139(5)
O3 C17 1.153(5)
O4 C18 1.148(5)
O5 C19 1.153(5)
C1 C2 1.446(5)
C1 C5 1.446(5)
C2 C3 1.444(5)
C3 C4 1.409(6)
C3 H3 1.0000
C4 C5 1.415(6)
C4 H4 1.0000
C5 H5 1.0000
C6 H6A 0.9800
C6 H6B 0.9800
C6 H6C 0.9800
C7 H7A 0.9800
C7 H7B 0.9800
C7 H7C 0.9800
C8 C12 1.432(6)
C8 C9 1.464(6)
C9 C10 1.437(6)
C10 C11 1.402(6)
C10 H10 1.0000
C11 C12 1.437(6)
C11 H11 1.0000
C12 H12 1.0000
C13 H13A 0.9800
C13 H13B 0.9800
C13 H13C 0.9800
C14 H14A 0.9800
C14 H14B 0.9800
C14 H14C 0.9800

loop_
_geom_torsion_atom_site_label_1
_geom_torsion_atom_site_label_2
_geom_torsion_atom_site_label_3
_geom_torsion_atom_site_label_4
_geom_torsion
C13 Si2 C1 C2 -150.2(4)
C14 Si2 C1 C2 84.5(4)
C9 Si2 C1 C2 -31.9(4)
C13 Si2 C1 C5 18.6(4)
C14 Si2 C1 C5 -106.7(4)
C9 Si2 C1 C5 136.9(4)
C13 Si2 C1 Re1 116.1(3)
C14 Si2 C1 Re1 -9.2(3)
C9 Si2 C1 Re1 -125.6(2)
C15 Re1 C1 C2 -93.8(2)
C16 Re1 C1 C2 128.3(3)
C5 Re1 C1 C2 115.0(3)
C3 Re1 C1 C2 38.2(2)
C4 Re1 C1 C2 78.9(2)
Cl2 Re1 C1 C2 -9.6(3)
Cl1 Re1 C1 C2 -170.3(2)
C15 Re1 C1 C5 151.2(2)
C16 Re1 C1 C5 13.2(4)
C2 Re1 C1 C5 -115.0(3)
C3 Re1 C1 C5 -76.8(2)
C4 Re1 C1 C5 -36.1(2)
Cl2 Re1 C1 C5 -124.6(2)
Cl1 Re1 C1 C5 74.7(2)
C15 Re1 C1 Si2 26.5(3)
C16 Re1 C1 Si2 -111.5(3)
C2 Re1 C1 Si2 120.2(4)
C5 Re1 C1 Si2 -124.7(4)
C3 Re1 C1 Si2 158.4(3)
C4 Re1 C1 Si2 -160.9(3)
Cl2 Re1 C1 Si2 110.6(2)
Cl1 Re1 C1 Si2 -50.0(2)
C5 C1 C2 C3 -0.1(4)
Si2 C1 C2 C3 170.7(3)
Re1 C1 C2 C3 -64.0(3)
C5 C1 C2 Si1 -169.9(3)
Si2 C1 C2 Si1 0.9(5)
Re1 C1 C2 Si1 126.2(3)
C5 C1 C2 Re1 63.9(3)
Si2 C1 C2 Re1 -125.2(3)
C7 Si1 C2 C3 -17.4(4)
C6 Si1 C2 C3 107.1(4)
C8 Si1 C2 C3 -137.0(4)
C7 Si1 C2 C1 150.2(4)
C6 Si1 C2 C1 -85.3(4)
C8 Si1 C2 C1 30.7(4)
C7 Si1 C2 Re1 -116.0(3)
C6 Si1 C2 Re1 8.5(3)
C8 Si1 C2 Re1 124.4(2)
C15 Re1 C2 C3 -149.2(2)
C16 Re1 C2 C3 -5.8(4)
C1 Re1 C2 C3 115.6(3)
C5 Re1 C2 C3 77.0(2)
C4 Re1 C2 C3 36.0(2)
Cl2 Re1 C2 C3 -72.2(2)
Cl1 Re1 C2 C3 127.3(2)
C15 Re1 C2 C1 95.1(2)
C16 Re1 C2 C1 -121.4(3)
C5 Re1 C2 C1 -38.6(2)
C3 Re1 C2 C1 -115.6(3)
C4 Re1 C2 C1 -79.7(2)
Cl2 Re1 C2 C1 172.2(2)
Cl1 Re1 C2 C1 11.7(3)
C15 Re1 C2 Si1 -24.4(3)
C16 Re1 C2 Si1 119.0(3)
C1 Re1 C2 Si1 -119.6(4)
C5 Re1 C2 Si1 -158.2(3)
C3 Re1 C2 Si1 124.8(4)
C4 Re1 C2 Si1 160.8(3)
Cl2 Re1 C2 Si1 52.6(2)
Cl1 Re1 C2 Si1 -107.9(2)
C1 C2 C3 C4 -1.1(5)
Si1 C2 C3 C4 168.2(3)
Re1 C2 C3 C4 -64.4(3)
C1 C2 C3 Re1 63.2(3)
Si1 C2 C3 Re1 -127.4(3)
C15 Re1 C3 C4 160.9(3)
C16 Re1 C3 C4 -65.2(3)
C1 Re1 C3 C4 79.4(3)
C2 Re1 C3 C4 117.9(4)
C5 Re1 C3 C4 36.5(2)
Cl2 Re1 C3 C4 -138.5(2)
Cl1 Re1 C3 C4 33.9(3)
C15 Re1 C3 C2 43.0(3)
C16 Re1 C3 C2 176.9(2)
C1 Re1 C3 C2 -38.5(2)
C5 Re1 C3 C2 -81.4(2)
C4 Re1 C3 C2 -117.9(4)
Cl2 Re1 C3 C2 103.6(2)
Cl1 Re1 C3 C2 -84.1(2)
C2 C3 C4 C5 1.9(5)
Re1 C3 C4 C5 -60.0(3)
C2 C3 C4 Re1 62.0(3)
C15 Re1 C4 C3 -55.3(6)
C16 Re1 C4 C3 123.3(3)
C1 Re1 C4 C3 -80.6(3)
C2 Re1 C4 C3 -37.6(2)
C5 Re1 C4 C3 -118.3(4)
Cl2 Re1 C4 C3 42.2(2)
Cl1 Re1 C4 C3 -157.2(2)
C15 Re1 C4 C5 63.0(6)
C16 Re1 C4 C5 -118.4(3)
C1 Re1 C4 C5 37.7(2)
C2 Re1 C4 C5 80.7(3)
C3 Re1 C4 C5 118.3(4)
Cl2 Re1 C4 C5 160.5(2)
Cl1 Re1 C4 C5 -38.9(2)
C3 C4 C5 C1 -2.0(5)
Re1 C4 C5 C1 -62.3(3)
C3 C4 C5 Re1 60.3(3)
C2 C1 C5 C4 1.3(5)
Si2 C1 C5 C4 -169.2(3)
Re1 C1 C5 C4 64.7(3)
C2 C1 C5 Re1 -63.5(3)
Si2 C1 C5 Re1 126.1(3)
C15 Re1 C5 C4 -158.7(2)
C16 Re1 C5 C4 69.7(3)
C1 Re1 C5 C4 -117.8(3)
C2 Re1 C5 C4 -79.0(3)
C3 Re1 C5 C4 -36.2(2)
Cl2 Re1 C5 C4 -28.9(3)
Cl1 Re1 C5 C4 142.0(2)
C15 Re1 C5 C1 -40.9(3)
C16 Re1 C5 C1 -172.5(2)
C2 Re1 C5 C1 38.8(2)
C3 Re1 C5 C1 81.6(2)
C4 Re1 C5 C1 117.8(3)
Cl2 Re1 C5 C1 88.9(2)
Cl1 Re1 C5 C1 -100.2(2)
C7 Si1 C8 C12 37.4(4)
C6 Si1 C8 C12 -86.1(4)
C2 Si1 C8 C12 153.4(4)
C7 Si1 C8 C9 -147.1(3)
C6 Si1 C8 C9 89.3(4)
C2 Si1 C8 C9 -31.2(4)
C7 Si1 C8 Re2 -56.6(3)
C6 Si1 C8 Re2 179.8(2)
C2 Si1 C8 Re2 59.3(3)
C17 Re2 C8 C12 142.4(3)
C19 Re2 C8 C12 -127.3(3)
C18 Re2 C8 C12 -32.3(3)
C10 Re2 C8 C12 77.5(3)
C9 Re2 C8 C12 115.3(3)
C11 Re2 C8 C12 36.8(2)
C17 Re2 C8 C9 27.1(3)
C19 Re2 C8 C9 117.4(2)
C18 Re2 C8 C9 -147.5(2)
C10 Re2 C8 C9 -37.7(2)
C12 Re2 C8 C9 -115.3(3)
C11 Re2 C8 C9 -78.5(2)
C17 Re2 C8 Si1 -92.8(3)
C19 Re2 C8 Si1 -2.4(3)
C18 Re2 C8 Si1 92.6(3)
C10 Re2 C8 Si1 -157.6(3)
C9 Re2 C8 Si1 -119.9(3)
C12 Re2 C8 Si1 124.9(4)
C11 Re2 C8 Si1 161.7(3)
C12 C8 C9 C10 -0.7(4)
Si1 C8 C9 C10 -177.0(3)
Re2 C8 C9 C10 63.4(3)
C12 C8 C9 Si2 176.3(3)
Si1 C8 C9 Si2 0.0(5)
Re2 C8 C9 Si2 -119.5(3)
C12 C8 C9 Re2 -64.2(3)
Si1 C8 C9 Re2 119.6(3)
C13 Si2 C9 C10 -36.8(4)
C14 Si2 C9 C10 86.9(4)
C1 Si2 C9 C10 -152.3(4)
C13 Si2 C9 C8 146.8(3)
C14 Si2 C9 C8 -89.5(4)
C1 Si2 C9 C8 31.3(4)
C13 Si2 C9 Re2 56.9(3)
C14 Si2 C9 Re2 -179.4(2)
C1 Si2 C9 Re2 -58.6(3)
C17 Re2 C9 C10 82.5(3)
C19 Re2 C9 C10 174.3(2)
C18 Re2 C9 C10 -40.1(5)
C8 Re2 C9 C10 -115.6(3)
C12 Re2 C9 C10 -77.8(3)
C11 Re2 C9 C10 -35.9(2)
C17 Re2 C9 C8 -161.9(2)
C19 Re2 C9 C8 -70.1(3)
C18 Re2 C9 C8 75.6(5)
C10 Re2 C9 C8 115.6(3)
C12 Re2 C9 C8 37.9(2)
C11 Re2 C9 C8 79.8(2)
C17 Re2 C9 Si2 -42.4(3)
C19 Re2 C9 Si2 49.4(3)
C18 Re2 C9 Si2 -165.0(4)
C8 Re2 C9 Si2 119.5(3)
C10 Re2 C9 Si2 -124.9(4)
C12 Re2 C9 Si2 157.3(3)
C11 Re2 C9 Si2 -160.8(3)
C8 C9 C10 C11 0.2(5)
Si2 C9 C10 C11 -176.7(3)
Re2 C9 C10 C11 63.2(3)
C8 C9 C10 Re2 -63.0(3)
Si2 C9 C10 Re2 120.1(3)
C17 Re2 C10 C11 137.3(3)
C19 Re2 C10 C11 -128.0(3)
C18 Re2 C10 C11 43.1(3)
C8 Re2 C10 C11 -79.8(3)
C9 Re2 C10 C11 -118.3(4)
C12 Re2 C10 C11 -37.8(2)
C17 Re2 C10 C9 -104.4(3)
C19 Re2 C10 C9 -9.7(4)
C18 Re2 C10 C9 161.4(3)
C8 Re2 C10 C9 38.6(2)
C12 Re2 C10 C9 80.5(3)
C11 Re2 C10 C9 118.3(4)
C9 C10 C11 C12 0.4(5)
Re2 C10 C11 C12 63.1(3)
C9 C10 C11 Re2 -62.7(3)
C17 Re2 C11 C10 -52.1(3)
C19 Re2 C11 C10 114.1(4)
C18 Re2 C11 C10 -144.9(3)
C8 Re2 C11 C10 79.8(3)
C9 Re2 C11 C10 36.9(2)
C12 Re2 C11 C10 116.5(4)
C17 Re2 C11 C12 -168.6(3)
C19 Re2 C11 C12 -2.5(5)
C18 Re2 C11 C12 98.6(3)
C8 Re2 C11 C12 -36.8(2)
C10 Re2 C11 C12 -116.5(4)
C9 Re2 C11 C12 -79.7(3)
C9 C8 C12 C11 1.0(4)
Si1 C8 C12 C11 177.1(3)
Re2 C8 C12 C11 -62.8(3)
C9 C8 C12 Re2 63.8(3)
Si1 C8 C12 Re2 -120.2(3)
C10 C11 C12 C8 -0.9(5)
Re2 C11 C12 C8 62.4(3)
C10 C11 C12 Re2 -63.3(3)
C17 Re2 C12 C8 -93.2(5)
C19 Re2 C12 C8 60.9(3)
C18 Re2 C12 C8 156.1(3)
C10 Re2 C12 C8 -81.0(3)
C9 Re2 C12 C8 -38.8(2)
C11 Re2 C12 C8 -117.8(4)
C17 Re2 C12 C11 24.7(5)
C19 Re2 C12 C11 178.7(2)
C18 Re2 C12 C11 -86.1(3)
C8 Re2 C12 C11 117.8(4)
C10 Re2 C12 C11 36.9(2)
C9 Re2 C12 C11 79.0(3)
C16 Re1 C15 O1 -180(100)
C1 Re1 C15 O1 22(6)
C2 Re1 C15 O1 -17(6)
C5 Re1 C15 O1 46(6)
C3 Re1 C15 O1 -42(6)
C4 Re1 C15 O1 -1(6)
Cl2 Re1 C15 O1 -103(5)
Cl1 Re1 C15 O1 105(6)
C15 Re1 C16 O2 -159(5)
C1 Re1 C16 O2 -20(5)
C2 Re1 C16 O2 58(5)
C5 Re1 C16 O2 -12(5)
C3 Re1 C16 O2 54(5)
C4 Re1 C16 O2 22(5)
Cl2 Re1 C16 O2 126(5)
Cl1 Re1 C16 O2 -84(5)
C19 Re2 C17 O3 -68(12)
C18 Re2 C17 O3 -159(12)
C8 Re2 C17 O3 25(12)
C10 Re2 C17 O3 78(12)
C9 Re2 C17 O3 41(12)
C12 Re2 C17 O3 88(12)
C11 Re2 C17 O3 105(12)
C17 Re2 C18 O4 -123(10)
C19 Re2 C18 O4 150(10)
C8 Re2 C18 O4 53(10)
C10 Re2 C18 O4 -25(10)
C9 Re2 C18 O4 2(10)
C12 Re2 C18 O4 35(10)
C11 Re2 C18 O4 -2(10)
C17 Re2 C19 O5 120(9)
C18 Re2 C19 O5 -150(9)
C8 Re2 C19 O5 -19(9)
C10 Re2 C19 O5 22(9)
C9 Re2 C19 O5 16(9)
C12 Re2 C19 O5 -50(9)
C11 Re2 C19 O5 -48(9)
